data_1523711
loop_
_publ_author_name
'Gladyshevskii, R.E.'
'Cenzual, K.'
'Parthe, E.'

_publ_section_title
;
 The crystal structure of orthorhombic Gd3 Ni5 Al19, a new representative
 of the structure series R2+m T4+m Al15+4m
;
_journal_name_full 'Journal of Solid State Chemistry'
_journal_page_first 9
_journal_page_last 15
_journal_volume 100
_journal_year 1992
_chemical_formula_sum 'Al19 Gd3 Ni5'
_space_group_IT_number 63
_symmetry_space_group_name_Hall '-C 2c 2'
_symmetry_space_group_name_H-M 'C m c m'
_cell_angle_alpha 90
_cell_angle_beta 90
_cell_angle_gamma 90
_cell_formula_units_Z 4
_cell_length_a 4.0893
_cell_length_b 15.993
_cell_length_c 27.092
_cell_volume 1771.822
_citation_journal_id_ASTM JSSCBI
_cod_data_source_file Gladyshevskii_JSSCBI_1992_1327.cif
_cod_data_source_block Al19Gd3Ni5
_cod_database_code 1523711

loop_
_symmetry_equiv_pos_as_xyz
x,y,z
-x,-y,z+1/2
x,-y,-z
-x,y,-z+1/2
-x,-y,-z
x,y,-z-1/2
-x,y,z
x,-y,z-1/2
x+1/2,y+1/2,z
-x+1/2,-y+1/2,z+1/2
x+1/2,-y+1/2,-z
-x+1/2,y+1/2,-z+1/2
-x+1/2,-y+1/2,-z
x+1/2,y+1/2,-z-1/2
-x+1/2,y+1/2,z
x+1/2,-y+1/2,z-1/2

loop_
_atom_site_label
_atom_site_type_symbol
_atom_site_fract_x
_atom_site_fract_y
_atom_site_fract_z
_atom_site_occupancy
_atom_site_U_iso_or_equiv
Al5 Al 0 0.224 0.6933 1 0.0
Al7 Al 0 0.37 0.1349 1 0.0
Al10 Al 0 0.5786 0.2017 1 0.0
Gd2 Gd 0 0.16603 0.13523 1 0.0
Al1 Al 0 0.1926 0.25 1 0.0
Al8 Al 0 0.4055 0.0374 1 0.0
Ni2 Ni 0 0.05368 0.58406 1 0.0
Al4 Al 0 0.2088 0.5886 1 0.0
Al2 Al 0 0.0357 0.6739 1 0.0
Al6 Al 0 0.2341 0.0285 1 0.0
Al9 Al 0 0.5366 0.1008 1 0.0
Al3 Al 0 0.0676 0.0309 1 0.0
Ni3 Ni 0 0.34076 0.54208 1 0.0
Ni1 Ni 0 0.0449 0.25 1 0.0
Gd1 Gd 0 0.38709 0.25 1 0.0
